data_2229597
loop_
_publ_author_name
'Boeckmann, Jan'
'Jess, Inke'
'N\"ather, Christian'

_publ_section_title
;
 <i>catena</i>-Poly[[bis(pyridine-\k<i>N</i>)cadmium]-di-\m~2~-thiocyanato-\k^2^<i>N</i>:<i>S</i>;\k^2^<i>S</i>:<i>N</i>]
;
_journal_coeditor_code BT5493
_journal_issue 4
_journal_name_full 'Acta Crystallographica Section E'
_journal_page_first m481
_journal_paper_doi 10.1107/S1600536811009871
_journal_volume 67
_journal_year 2011
_chemical_formula_iupac '[Cd (N C S)2 (C5 H5 N)2]'
_chemical_formula_moiety 'C12 H10 Cd N4 S2'
_chemical_formula_sum 'C12 H10 Cd N4 S2'
_chemical_formula_weight 386.76
_chemical_name_systematic
;
<i>catena</i>-Poly[[bis(pyridine-\k<i>N</i>)cadmium]-di-\m~2~-
thiocyanato-\k^2^<i>N</i>:<i>S</i>;\k^2^<i>S</i>:<i>N</i>]
;
_space_group_IT_number 2
_symmetry_cell_setting triclinic
_symmetry_space_group_name_Hall '-P 1'
_symmetry_space_group_name_H-M 'P -1'
_atom_sites_solution_hydrogens geom
_atom_sites_solution_primary direct
_atom_sites_solution_secondary difmap
_audit_creation_method SHELXL-97
_cell_angle_alpha 84.890(3)
_cell_angle_beta 89.520(4)
_cell_angle_gamma 63.070(3)
_cell_formula_units_Z 4
_cell_length_a 7.8272(4)
_cell_length_b 8.6242(4)
_cell_length_c 23.7050(10)
_cell_measurement_reflns_used 21468
_cell_measurement_temperature 293(2)
_cell_measurement_theta_max 26.80
_cell_measurement_theta_min 1.73
_cell_volume 1420.05(12)
_computing_cell_refinement 'X-AREA (Stoe & Cie, 2008)'
_computing_data_collection 'X-AREA (Stoe & Cie, 2008)'
_computing_data_reduction 'X-AREA (Stoe & Cie, 2008)'
_computing_molecular_graphics
;
XP in SHELXTL (Sheldrick, 2008) and DIAMOND (Brandenburg, 2011)
;
_computing_publication_material
;
SHELXL97 (Sheldrick, 2008)
;
_computing_structure_refinement 'SHELXL97 (Sheldrick, 2008)'
_computing_structure_solution 'SHELXS97 (Sheldrick, 2008)'
_diffrn_ambient_temperature 293(2)
_diffrn_measured_fraction_theta_full 0.991
_diffrn_measured_fraction_theta_max 0.991
_diffrn_measurement_device_type 'Stoe IPDS-2'
_diffrn_measurement_method \w
_diffrn_radiation_monochromator graphite
_diffrn_radiation_source 'fine-focus sealed tube'
_diffrn_radiation_type MoK\a
_diffrn_radiation_wavelength 0.71073
_diffrn_reflns_av_R_equivalents 0.0708
_diffrn_reflns_av_sigmaI/netI 0.0522
_diffrn_reflns_limit_h_max 9
_diffrn_reflns_limit_h_min -9
_diffrn_reflns_limit_k_max 10
_diffrn_reflns_limit_k_min -10
_diffrn_reflns_limit_l_max 29
_diffrn_reflns_limit_l_min -29
_diffrn_reflns_number 21468
_diffrn_reflns_theta_full 26.80
_diffrn_reflns_theta_max 26.80
_diffrn_reflns_theta_min 1.73
_diffrn_standards_decay_% 0
_diffrn_standards_interval_time 0
_diffrn_standards_number 0
_exptl_absorpt_coefficient_mu 1.822
_exptl_absorpt_correction_T_max 0.8741
_exptl_absorpt_correction_T_min 0.7793
_exptl_absorpt_correction_type numerical
_exptl_absorpt_process_details '(X-SHAPE and X-RED32; Stoe & Cie, 2008)'
_exptl_crystal_colour colourless
_exptl_crystal_density_diffrn 1.809
_exptl_crystal_density_method 'not measured'
_exptl_crystal_description needle
_exptl_crystal_F_000 760
_exptl_crystal_size_max 0.15
_exptl_crystal_size_mid 0.11
_exptl_crystal_size_min 0.07
_refine_diff_density_max 0.595
_refine_diff_density_min -0.753
_refine_ls_extinction_method none
_refine_ls_goodness_of_fit_ref 1.171
_refine_ls_hydrogen_treatment constr
_refine_ls_matrix_type full
_refine_ls_number_parameters 343
_refine_ls_number_reflns 5998
_refine_ls_number_restraints 0
_refine_ls_restrained_S_all 1.171
_refine_ls_R_factor_all 0.0780
_refine_ls_R_factor_gt 0.0524
_refine_ls_shift/su_max 0.000
_refine_ls_shift/su_mean 0.000
_refine_ls_structure_factor_coef Fsqd
_refine_ls_weighting_details 'calc w=1/[\s^2^(Fo^2^)+(0.0176P)^2^+0.9412P] where P=(Fo^2^+2Fc^2^)/3'
_refine_ls_weighting_scheme calc
_refine_ls_wR_factor_gt 0.0774
_refine_ls_wR_factor_ref 0.0830
_reflns_number_gt 4613
_reflns_number_total 5998
_reflns_threshold_expression I>2\s(I)
_cod_data_source_file bt5493.cif
_cod_data_source_block I
_cod_original_cell_volume 1420.06(11)
_cod_database_code 2229597
_cod_database_fobs_code 2229597

loop_
_symmetry_equiv_pos_as_xyz
'x, y, z'
'-x, -y, -z'

loop_
_atom_site_type_symbol
_atom_site_label
_atom_site_fract_x
_atom_site_fract_y
_atom_site_fract_z
_atom_site_U_iso_or_equiv
_atom_site_adp_type
_atom_site_calc_flag
_atom_site_refinement_flags
_atom_site_occupancy
_atom_site_disorder_assembly
_atom_site_disorder_group
Cd Cd1 0.55905(5) 0.97050(4) 0.375033(15) 0.03786(11) Uani d . 1 . .
Cd Cd2 0.44978(6) 0.99144(5) 0.125075(15) 0.03970(11) Uani d . 1 . .
S S1 0.8352(2) 0.93622(19) 0.45431(6) 0.0470(3) Uani d . 1 . .
S S3 0.2004(2) 0.9601(2) 0.20176(6) 0.0542(4) Uani d . 1 . .
S S2 0.8141(2) 0.9986(2) 0.29930(6) 0.0479(3) Uani d . 1 . .
S S4 0.1714(2) 1.0203(2) 0.04890(7) 0.0542(4) Uani d . 1 . .
N N1 0.6266(7) 1.0543(6) 0.5514(2) 0.0483(11) Uani d . 1 . .
N N3 0.3481(7) 0.9946(6) 0.3040(2) 0.0501(12) Uani d . 1 . .
N N2 0.6584(7) 0.9716(6) 0.1968(2) 0.0512(12) Uani d . 1 . .
N N11 0.4113(6) 1.2780(5) 0.37531(19) 0.0424(10) Uani d . 1 . .
N N21 0.7184(7) 0.6634(5) 0.3729(2) 0.0452(11) Uani d . 1 . .
N N31 0.2874(7) 1.2985(6) 0.1265(2) 0.0494(12) Uani d . 1 . .
N N41 0.5944(7) 0.6842(6) 0.1253(2) 0.0511(12) Uani d . 1 . .
C C1 0.7117(7) 1.0078(6) 0.5111(2) 0.0371(11) Uani d . 1 . .
C C3 0.2885(7) 0.9809(6) 0.2618(2) 0.0380(11) Uani d . 1 . .
C C2 0.7225(7) 0.9828(6) 0.2393(2) 0.0382(11) Uani d . 1 . .
C C4 0.2834(8) 1.0002(6) -0.0110(2) 0.0386(11) Uani d . 1 . .
C C11 0.3248(9) 1.3573(7) 0.4204(3) 0.0548(15) Uani d . 1 . .
H H11 0.3199 1.2890 0.4524 0.066 Uiso calc R 1 . .
C C13 0.2505(10) 1.6376(7) 0.3758(3) 0.0653(18) Uani d . 1 . .
H H13 0.1991 1.7580 0.3764 0.078 Uiso calc R 1 . .
C C14 0.3353(10) 1.5601(8) 0.3289(3) 0.0614(17) Uani d . 1 . .
H H14 0.3396 1.6272 0.2964 0.074 Uiso calc R 1 . .
C C15 0.4150(9) 1.3809(7) 0.3299(3) 0.0538(14) Uani d . 1 . .
H H15 0.4738 1.3290 0.2976 0.065 Uiso calc R 1 . .
C C21 0.8169(9) 0.5864(7) 0.3292(3) 0.0543(15) Uani d . 1 . .
H H21 0.8185 0.6566 0.2972 0.065 Uiso calc R 1 . .
C C22 0.9167(10) 0.4081(8) 0.3286(3) 0.0624(17) Uani d . 1 . .
H H22 0.9840 0.3597 0.2969 0.075 Uiso calc R 1 . .
C C23 0.9157(9) 0.3043(8) 0.3745(3) 0.0623(17) Uani d . 1 . .
H H23 0.9842 0.1835 0.3751 0.075 Uiso calc R 1 . .
C C24 0.8136(11) 0.3782(8) 0.4199(3) 0.0664(18) Uani d . 1 . .
H H24 0.8091 0.3092 0.4518 0.080 Uiso calc R 1 . .
C C25 0.7165(10) 0.5588(7) 0.4175(3) 0.0561(15) Uani d . 1 . .
H H25 0.6466 0.6094 0.4486 0.067 Uiso calc R 1 . .
C C31 0.2529(10) 1.3725(8) 0.1749(3) 0.0601(16) Uani d . 1 . .
H H31 0.3017 1.3017 0.2086 0.072 Uiso calc R 1 . .
C C33 0.0767(10) 1.6554(8) 0.1281(4) 0.0691(19) Uani d . 1 . .
H H33 0.0063 1.7757 0.1287 0.083 Uiso calc R 1 . .
C C34 0.1113(11) 1.5804(8) 0.0782(3) 0.075(2) Uani d . 1 . .
H H34 0.0647 1.6488 0.0439 0.090 Uiso calc R 1 . .
C C35 0.2159(10) 1.4025(8) 0.0794(3) 0.0636(17) Uani d . 1 . .
H H35 0.2377 1.3525 0.0453 0.076 Uiso calc R 1 . .
C C41 0.6102(10) 0.6087(8) 0.0777(3) 0.0619(17) Uani d . 1 . .
H H41 0.5715 0.6788 0.0435 0.074 Uiso calc R 1 . .
C C42 0.6816(11) 0.4304(9) 0.0770(3) 0.074(2) Uani d . 1 . .
H H42 0.6885 0.3819 0.0430 0.088 Uiso calc R 1 . .
C C43 0.7418(10) 0.3267(8) 0.1266(4) 0.0678(19) Uani d . 1 . .
H H43 0.7921 0.2061 0.1270 0.081 Uiso calc R 1 . .
C C44 0.7273(12) 0.4020(9) 0.1756(4) 0.075(2) Uani d . 1 . .
H H44 0.7653 0.3340 0.2102 0.090 Uiso calc R 1 . .
C C45 0.6555(10) 0.5800(8) 0.1730(3) 0.0624(17) Uani d . 1 . .
H H45 0.6494 0.6303 0.2066 0.075 Uiso calc R 1 . .
C C32 0.1479(12) 1.5493(8) 0.1769(4) 0.074(2) Uani d . 1 . .
H H32 0.1254 1.5965 0.2116 0.088 Uiso calc R 1 . .
C C12 0.2420(10) 1.5359(8) 0.4219(3) 0.0677(19) Uani d . 1 . .
H H12 0.1810 1.5863 0.4541 0.081 Uiso calc R 1 . .
N N4 0.3589(8) 0.9870(7) -0.0535(2) 0.0531(12) Uani d . 1 . .

loop_
_atom_site_aniso_label
_atom_site_aniso_U_11
_atom_site_aniso_U_22
_atom_site_aniso_U_33
_atom_site_aniso_U_12
_atom_site_aniso_U_13
_atom_site_aniso_U_23
Cd1 0.0446(2) 0.03687(19) 0.0315(2) -0.01765(16) 0.00348(18) -0.00516(15)
Cd2 0.0456(3) 0.0426(2) 0.0309(2) -0.01997(17) 0.00095(18) -0.00324(16)
S1 0.0417(8) 0.0603(8) 0.0370(8) -0.0204(6) 0.0045(6) -0.0103(6)
S3 0.0585(10) 0.0841(10) 0.0350(8) -0.0451(8) 0.0040(7) -0.0085(7)
S2 0.0482(8) 0.0707(9) 0.0340(8) -0.0345(7) 0.0035(6) -0.0085(6)
S4 0.0474(9) 0.0867(10) 0.0348(8) -0.0355(8) 0.0032(7) -0.0087(7)
N1 0.050(3) 0.062(3) 0.039(3) -0.030(2) 0.005(2) -0.007(2)
N3 0.053(3) 0.068(3) 0.036(3) -0.033(2) 0.001(2) -0.007(2)
N2 0.051(3) 0.069(3) 0.037(3) -0.031(2) -0.003(2) -0.004(2)
N11 0.042(3) 0.043(2) 0.039(3) -0.0169(19) -0.001(2) -0.0019(18)
N21 0.052(3) 0.040(2) 0.043(3) -0.020(2) 0.000(2) -0.0059(19)
N31 0.052(3) 0.044(2) 0.050(3) -0.020(2) 0.001(2) -0.003(2)
N41 0.050(3) 0.043(2) 0.056(3) -0.018(2) 0.003(3) -0.002(2)
C1 0.038(3) 0.033(2) 0.040(3) -0.018(2) -0.003(2) 0.003(2)
C3 0.037(3) 0.037(2) 0.037(3) -0.014(2) 0.006(2) -0.002(2)
C2 0.035(3) 0.037(2) 0.042(3) -0.016(2) 0.009(2) -0.001(2)
C4 0.040(3) 0.039(2) 0.039(3) -0.019(2) -0.008(2) -0.001(2)
C11 0.060(4) 0.049(3) 0.047(3) -0.017(3) 0.007(3) -0.004(2)
C13 0.064(4) 0.034(3) 0.086(5) -0.014(3) -0.007(4) 0.001(3)
C14 0.069(4) 0.048(3) 0.066(4) -0.028(3) -0.006(3) 0.014(3)
C15 0.057(4) 0.052(3) 0.048(4) -0.021(3) 0.004(3) 0.002(2)
C21 0.063(4) 0.049(3) 0.050(4) -0.024(3) 0.007(3) -0.009(3)
C22 0.067(4) 0.051(3) 0.069(5) -0.023(3) 0.011(3) -0.023(3)
C23 0.055(4) 0.044(3) 0.082(5) -0.016(3) -0.006(3) -0.013(3)
C24 0.089(5) 0.045(3) 0.059(4) -0.027(3) -0.006(4) 0.005(3)
C25 0.072(4) 0.050(3) 0.043(3) -0.024(3) 0.002(3) -0.005(2)
C31 0.071(4) 0.051(3) 0.054(4) -0.024(3) -0.005(3) -0.006(3)
C33 0.066(4) 0.046(3) 0.093(6) -0.023(3) 0.001(4) -0.008(4)
C34 0.081(5) 0.052(4) 0.073(5) -0.018(3) -0.009(4) 0.015(3)
C35 0.074(4) 0.055(4) 0.052(4) -0.021(3) -0.001(3) -0.001(3)
C41 0.075(4) 0.048(3) 0.052(4) -0.018(3) 0.004(3) -0.007(3)
C42 0.080(5) 0.063(4) 0.072(5) -0.025(4) 0.010(4) -0.025(4)
C43 0.062(4) 0.048(3) 0.090(6) -0.024(3) 0.005(4) 0.002(3)
C44 0.091(6) 0.058(4) 0.068(5) -0.029(4) -0.006(4) 0.012(3)
C45 0.074(5) 0.052(3) 0.057(4) -0.026(3) -0.008(3) 0.001(3)
C32 0.093(6) 0.050(4) 0.074(5) -0.027(4) 0.006(4) -0.019(3)
C12 0.076(5) 0.046(3) 0.064(5) -0.011(3) 0.004(4) -0.011(3)
N4 0.054(3) 0.076(3) 0.035(3) -0.035(2) 0.007(2) -0.008(2)

loop_
_atom_type_symbol
_atom_type_description
_atom_type_scat_dispersion_real
_atom_type_scat_dispersion_imag
_atom_type_scat_source
C C 0.0033 0.0016 'International Tables Vol C Tables 4.2.6.8 and 6.1.1.4'
H H 0.0000 0.0000 'International Tables Vol C Tables 4.2.6.8 and 6.1.1.4'
Cd Cd -0.8075 1.2024 'International Tables Vol C Tables 4.2.6.8 and 6.1.1.4'
N N 0.0061 0.0033 'International Tables Vol C Tables 4.2.6.8 and 6.1.1.4'
S S 0.1246 0.1234 'International Tables Vol C Tables 4.2.6.8 and 6.1.1.4'

loop_
_geom_angle_atom_site_label_1
_geom_angle_atom_site_label_2
_geom_angle_atom_site_label_3
_geom_angle_site_symmetry_1
_geom_angle_site_symmetry_3
_geom_angle
_geom_angle_publ_flag
N3 Cd1 N1 . 2_676 95.37(17) .
N3 Cd1 N11 . . 90.26(17) .
N1 Cd1 N11 2_676 . 91.19(16) .
N3 Cd1 N21 . . 90.51(17) .
N1 Cd1 N21 2_676 . 91.07(16) .
N11 Cd1 N21 . . 177.54(15) .
N3 Cd1 S2 . . 92.60(12) .
N1 Cd1 S2 2_676 . 172.02(13) .
N11 Cd1 S2 . . 88.36(11) .
N21 Cd1 S2 . . 89.27(12) .
N3 Cd1 S1 . . 175.47(12) .
N1 Cd1 S1 2_676 . 89.01(13) .
N11 Cd1 S1 . . 90.83(12) .
N21 Cd1 S1 . . 88.23(12) .
S2 Cd1 S1 . . 83.03(4) .
N4 Cd2 N2 2_675 . 94.30(17) .
N4 Cd2 N41 2_675 . 91.31(18) .
N2 Cd2 N41 . . 91.26(18) .
N4 Cd2 N31 2_675 . 91.68(17) .
N2 Cd2 N31 . . 90.34(17) .
N41 Cd2 N31 . . 176.50(16) .
N4 Cd2 S3 2_675 . 174.04(13) .
N2 Cd2 S3 . . 91.52(13) .
N41 Cd2 S3 . . 87.27(13) .
N31 Cd2 S3 . . 89.57(12) .
N4 Cd2 S4 2_675 . 92.06(14) .
N2 Cd2 S4 . . 173.51(13) .
N41 Cd2 S4 . . 89.88(14) .
N31 Cd2 S4 . . 88.19(13) .
S3 Cd2 S4 . . 82.16(5) .
C1 S1 Cd1 . . 103.53(19) ?
C3 S3 Cd2 . . 101.98(18) ?
C2 S2 Cd1 . . 101.04(17) ?
C4 S4 Cd2 . . 101.36(19) ?
C1 N1 Cd1 . 2_676 152.4(4) ?
C3 N3 Cd1 . . 161.5(4) ?
C2 N2 Cd2 . . 163.6(4) ?
C11 N11 C15 . . 116.7(5) ?
C11 N11 Cd1 . . 122.2(4) ?
C15 N11 Cd1 . . 121.1(4) ?
C21 N21 C25 . . 116.7(5) ?
C21 N21 Cd1 . . 123.0(4) ?
C25 N21 Cd1 . . 120.3(4) ?
C35 N31 C31 . . 117.2(5) ?
C35 N31 Cd2 . . 121.2(4) ?
C31 N31 Cd2 . . 121.4(4) ?
C45 N41 C41 . . 117.1(5) ?
C45 N41 Cd2 . . 121.6(4) ?
C41 N41 Cd2 . . 121.3(4) ?
N1 C1 S1 . . 178.5(4) y
N3 C3 S3 . . 179.1(5) y
N2 C2 S2 . . 179.7(5) y
N4 C4 S4 . . 178.8(5) y
N11 C11 C12 . . 123.2(6) ?
N11 C11 H11 . . 118.4 ?
C12 C11 H11 . . 118.4 ?
C14 C13 C12 . . 118.8(5) ?
C14 C13 H13 . . 120.6 ?
C12 C13 H13 . . 120.6 ?
C13 C14 C15 . . 119.2(6) ?
C13 C14 H14 . . 120.4 ?
C15 C14 H14 . . 120.4 ?
N11 C15 C14 . . 122.9(6) ?
N11 C15 H15 . . 118.6 ?
C14 C15 H15 . . 118.6 ?
N21 C21 C22 . . 123.3(6) ?
N21 C21 H21 . . 118.3 ?
C22 C21 H21 . . 118.3 ?
C23 C22 C21 . . 119.1(6) ?
C23 C22 H22 . . 120.4 ?
C21 C22 H22 . . 120.4 ?
C22 C23 C24 . . 119.3(6) ?
C22 C23 H23 . . 120.3 ?
C24 C23 H23 . . 120.3 ?
C23 C24 C25 . . 118.4(6) ?
C23 C24 H24 . . 120.8 ?
C25 C24 H24 . . 120.8 ?
N21 C25 C24 . . 123.2(6) ?
N21 C25 H25 . . 118.4 ?
C24 C25 H25 . . 118.4 ?
N31 C31 C32 . . 122.4(7) ?
N31 C31 H31 . . 118.8 ?
C32 C31 H31 . . 118.8 ?
C32 C33 C34 . . 118.1(6) ?
C32 C33 H33 . . 120.9 ?
C34 C33 H33 . . 120.9 ?
C33 C34 C35 . . 118.8(7) ?
C33 C34 H34 . . 120.6 ?
C35 C34 H34 . . 120.6 ?
N31 C35 C34 . . 123.6(6) ?
N31 C35 H35 . . 118.2 ?
C34 C35 H35 . . 118.2 ?
N41 C41 C42 . . 122.6(6) ?
N41 C41 H41 . . 118.7 ?
C42 C41 H41 . . 118.7 ?
C43 C42 C41 . . 119.1(7) ?
C43 C42 H42 . . 120.5 ?
C41 C42 H42 . . 120.5 ?
C42 C43 C44 . . 119.0(6) ?
C42 C43 H43 . . 120.5 ?
C44 C43 H43 . . 120.5 ?
C43 C44 C45 . . 118.7(7) ?
C43 C44 H44 . . 120.7 ?
C45 C44 H44 . . 120.7 ?
N41 C45 C44 . . 123.6(7) ?
N41 C45 H45 . . 118.2 ?
C44 C45 H45 . . 118.2 ?
C33 C32 C31 . . 119.8(7) ?
C33 C32 H32 . . 120.1 ?
C31 C32 H32 . . 120.1 ?
C13 C12 C11 . . 119.2(6) ?
C13 C12 H12 . . 120.4 ?
C11 C12 H12 . . 120.4 ?
C4 N4 Cd2 . 2_675 162.1(4) ?

loop_
_geom_bond_atom_site_label_1
_geom_bond_atom_site_label_2
_geom_bond_site_symmetry_2
_geom_bond_distance
_geom_bond_publ_flag
Cd1 N3 . 2.298(5) .
Cd1 N1 2_676 2.317(5) .
Cd1 N11 . 2.365(4) .
Cd1 N21 . 2.367(4) .
Cd1 S2 . 2.7508(15) .
Cd1 S1 . 2.7715(16) .
Cd2 N4 2_675 2.303(5) .
Cd2 N2 . 2.309(5) .
Cd2 N41 . 2.363(4) .
Cd2 N31 . 2.366(4) .
Cd2 S3 . 2.7416(16) .
Cd2 S4 . 2.7503(17) .
S1 C1 . 1.647(5) ?
S3 C3 . 1.646(6) ?
S2 C2 . 1.642(6) ?
S4 C4 . 1.643(6) ?
N1 C1 . 1.156(6) ?
N1 Cd1 2_676 2.317(5) ?
N3 C3 . 1.144(7) ?
N2 C2 . 1.159(7) ?
N11 C11 . 1.329(7) ?
N11 C15 . 1.342(7) ?
N21 C21 . 1.326(7) ?
N21 C25 . 1.332(7) ?
N31 C35 . 1.318(8) ?
N31 C31 . 1.329(8) ?
N41 C45 . 1.324(8) ?
N41 C41 . 1.331(8) ?
C4 N4 . 1.153(7) ?
C11 C12 . 1.378(8) ?
C11 H11 . 0.9300 ?
C13 C14 . 1.357(10) ?
C13 C12 . 1.360(10) ?
C13 H13 . 0.9300 ?
C14 C15 . 1.378(8) ?
C14 H14 . 0.9300 ?
C15 H15 . 0.9300 ?
C21 C22 . 1.375(8) ?
C21 H21 . 0.9300 ?
C22 C23 . 1.349(10) ?
C22 H22 . 0.9300 ?
C23 C24 . 1.361(9) ?
C23 H23 . 0.9300 ?
C24 C25 . 1.385(8) ?
C24 H24 . 0.9300 ?
C25 H25 . 0.9300 ?
C31 C32 . 1.371(9) ?
C31 H31 . 0.9300 ?
C33 C32 . 1.360(11) ?
C33 C34 . 1.365(11) ?
C33 H33 . 0.9300 ?
C34 C35 . 1.371(9) ?
C34 H34 . 0.9300 ?
C35 H35 . 0.9300 ?
C41 C42 . 1.379(8) ?
C41 H41 . 0.9300 ?
C42 C43 . 1.358(11) ?
C42 H42 . 0.9300 ?
C43 C44 . 1.360(11) ?
C43 H43 . 0.9300 ?
C44 C45 . 1.370(9) ?
C44 H44 . 0.9300 ?
C45 H45 . 0.9300 ?
C32 H32 . 0.9300 ?
C12 H12 . 0.9300 ?
N4 Cd2 2_675 2.303(5) ?
